data_7106685
loop_
_publ_author_name
'Yunshan Sun'
'Christian Koehler'
'Runyu Tan'
'Vincent T. Annibale'
'Datong Song'

_publ_section_title
;
 Ester hydrogenation catalyzed by Ru-CNN pincer complexes
;
_journal_name_full Chem.Commun.
_journal_page_first 8349
_journal_paper_doi 10.1039/c1cc12601f
_journal_volume 47
_journal_year 2011
_chemical_formula_sum 'C52.5 H57 N4 O P Ru'
_chemical_formula_weight 892.06
_chemical_name_systematic
;
?
;
_space_group_IT_number 14
_symmetry_cell_setting monoclinic
_symmetry_space_group_name_Hall '-P 2yn'
_symmetry_space_group_name_H-M 'P 1 21/n 1'
_atom_sites_solution_hydrogens geom
_atom_sites_solution_primary direct
_atom_sites_solution_secondary difmap
_audit_creation_method SHELXL-97
_cell_angle_alpha 90.00
_cell_angle_beta 95.801(2)
_cell_angle_gamma 90.00
_cell_formula_units_Z 4
_cell_length_a 9.1370(5)
_cell_length_b 18.7042(10)
_cell_length_c 26.1341(12)
_cell_measurement_reflns_used 37440
_cell_measurement_temperature 121(2)
_cell_measurement_theta_max 27.52
_cell_measurement_theta_min 1.57
_cell_volume 4443.5(4)
_computing_structure_refinement 'SHELXL-97 (Sheldrick, 2008)'
_computing_structure_solution 'SHELXS-97 (Sheldrick, 2008)'
_diffrn_ambient_temperature 121(2)
_diffrn_measured_fraction_theta_full 0.998
_diffrn_measured_fraction_theta_max 0.998
_diffrn_radiation_monochromator graphite
_diffrn_radiation_source 'fine-focus sealed tube'
_diffrn_radiation_type MoK\a
_diffrn_radiation_wavelength 0.71073
_diffrn_reflns_av_R_equivalents 0.0730
_diffrn_reflns_av_sigmaI/netI 0.0904
_diffrn_reflns_limit_h_max 11
_diffrn_reflns_limit_h_min -11
_diffrn_reflns_limit_k_max 24
_diffrn_reflns_limit_k_min -24
_diffrn_reflns_limit_l_max 33
_diffrn_reflns_limit_l_min -28
_diffrn_reflns_number 37440
_diffrn_reflns_theta_full 27.52
_diffrn_reflns_theta_max 27.52
_diffrn_reflns_theta_min 1.57
_exptl_absorpt_coefficient_mu 0.432
_exptl_absorpt_correction_T_max 0.9581
_exptl_absorpt_correction_T_min 0.9263
_exptl_absorpt_correction_type multi-scan
_exptl_absorpt_process_details SADABS
_exptl_crystal_colour red-orange
_exptl_crystal_density_diffrn 1.333
_exptl_crystal_density_method 'not measured'
_exptl_crystal_description plate
_exptl_crystal_F_000 1868
_exptl_crystal_size_max 0.18
_exptl_crystal_size_mid 0.17
_exptl_crystal_size_min 0.10
_refine_diff_density_max 2.099
_refine_diff_density_min -0.758
_refine_diff_density_rms 0.133
_refine_ls_extinction_method none
_refine_ls_goodness_of_fit_ref 1.038
_refine_ls_hydrogen_treatment mixed
_refine_ls_matrix_type full
_refine_ls_number_parameters 486
_refine_ls_number_reflns 10188
_refine_ls_number_restraints 2
_refine_ls_restrained_S_all 1.041
_refine_ls_R_factor_all 0.1035
_refine_ls_R_factor_gt 0.0657
_refine_ls_shift/su_max 0.001
_refine_ls_shift/su_mean 0.000
_refine_ls_structure_factor_coef Fsqd
_refine_ls_weighting_details 'calc w=1/[\s^2^(Fo^2^)+(0.0761P)^2^+15.5604P] where P=(Fo^2^+2Fc^2^)/3'
_refine_ls_weighting_scheme calc
_refine_ls_wR_factor_gt 0.1609
_refine_ls_wR_factor_ref 0.1786
_reflns_number_gt 7080
_reflns_number_total 10188
_reflns_threshold_expression >2sigma(I)
_cod_data_source_file c1cc12601f.txt
_cod_data_source_block 3b
_cod_original_sg_symbol_H-M P2(1)/n
_cod_original_formula_sum 'C52.50 H57 N4 O P Ru'
_cod_database_code 7106685

loop_
_symmetry_equiv_pos_as_xyz
'x, y, z'
'-x+1/2, y+1/2, -z+1/2'
'-x, -y, -z'
'x-1/2, -y-1/2, z-1/2'

loop_
_atom_site_label
_atom_site_type_symbol
_atom_site_fract_x
_atom_site_fract_y
_atom_site_fract_z
_atom_site_U_iso_or_equiv
_atom_site_adp_type
_atom_site_occupancy
_atom_site_symmetry_multiplicity
_atom_site_calc_flag
_atom_site_refinement_flags
_atom_site_disorder_assembly
_atom_site_disorder_group
Ru1 Ru 0.27336(4) 0.682487(19) 0.169234(14) 0.01370(11) Uani 1 1 d . . .
H1 H 0.408(6) 0.668(3) 0.1333(19) 0.019(13) Uiso 1 1 d . . .
P1 P 0.06550(13) 0.71009(6) 0.22113(5) 0.0148(3) Uani 1 1 d . . .
O1 O 0.0927(4) 0.59453(19) 0.09057(13) 0.0286(9) Uani 1 1 d . . .
N1 N 0.3750(4) 0.5877(2) 0.21611(16) 0.0187(9) Uani 1 1 d . . .
N2 N 0.4276(4) 0.7342(2) 0.22300(14) 0.0146(8) Uani 1 1 d . . .
N3 N 0.3032(4) 0.8393(2) 0.14965(15) 0.0151(8) Uani 1 1 d . . .
N4 N 0.2213(5) 0.7900(2) 0.07794(15) 0.0201(9) Uani 1 1 d . . .
C1 C 0.2578(6) 0.4749(3) 0.1762(2) 0.0297(13) Uani 1 1 d . . .
H1A H 0.2802 0.4326 0.1563 0.045 Uiso 1 1 calc R . .
H1B H 0.1793 0.5025 0.1570 0.045 Uiso 1 1 calc R . .
H1C H 0.2258 0.4599 0.2093 0.045 Uiso 1 1 calc R . .
C2 C 0.3942(6) 0.5209(3) 0.1857(2) 0.0240(11) Uani 1 1 d . . .
H2A H 0.4736 0.4919 0.2041 0.029 Uiso 1 1 calc R . .
H2B H 0.4268 0.5346 0.1520 0.029 Uiso 1 1 calc R . .
C3 C 0.3892(6) 0.5192(3) 0.3014(2) 0.0309(13) Uani 1 1 d . . .
H3A H 0.3338 0.5119 0.3312 0.046 Uiso 1 1 calc R . .
H3B H 0.4860 0.5394 0.3129 0.046 Uiso 1 1 calc R . .
H3C H 0.4018 0.4733 0.2843 0.046 Uiso 1 1 calc R . .
C4 C 0.3059(6) 0.5702(3) 0.26405(19) 0.0228(11) Uani 1 1 d . . .
H4A H 0.2074 0.5497 0.2539 0.027 Uiso 1 1 calc R . .
H4B H 0.2911 0.6155 0.2825 0.027 Uiso 1 1 calc R . .
C5 C 0.5261(5) 0.6164(2) 0.2299(2) 0.0204(10) Uani 1 1 d . . .
H5A H 0.5796 0.6176 0.1988 0.024 Uiso 1 1 calc R . .
H5B H 0.5804 0.5843 0.2553 0.024 Uiso 1 1 calc R . .
C6 C 0.5207(5) 0.6900(3) 0.25194(18) 0.0182(10) Uani 1 1 d . . .
C7 C 0.6007(6) 0.7107(3) 0.29633(19) 0.0226(11) Uani 1 1 d . . .
H7A H 0.6627 0.6777 0.3159 0.027 Uiso 1 1 calc R . .
C8 C 0.5890(6) 0.7826(3) 0.31259(19) 0.0216(11) Uani 1 1 d . . .
H8A H 0.6390 0.7980 0.3443 0.026 Uiso 1 1 calc R . .
C9 C 0.5057(5) 0.8294(3) 0.28233(18) 0.0193(10) Uani 1 1 d . . .
H9A H 0.4992 0.8779 0.2928 0.023 Uiso 1 1 calc R . .
C10 C 0.4270(5) 0.8064(3) 0.23442(18) 0.0169(10) Uani 1 1 d . . .
C11 C 0.3551(5) 0.8547(3) 0.20162(18) 0.0175(10) Uani 1 1 d . . .
H11A H 0.3388 0.9013 0.2143 0.021 Uiso 1 1 calc R . .
C12 C 0.2957(6) 0.8920(3) 0.11208(19) 0.0225(11) Uani 1 1 d . . .
H12A H 0.3223 0.9408 0.1170 0.027 Uiso 1 1 calc R . .
C13 C 0.2443(7) 0.8615(3) 0.0676(2) 0.0293(12) Uani 1 1 d . . .
H13A H 0.2268 0.8844 0.0352 0.035 Uiso 1 1 calc R . .
C14 C 0.2553(5) 0.7746(2) 0.12926(17) 0.0154(9) Uani 1 1 d . . .
C15 C 0.1798(6) 0.7400(3) 0.03703(17) 0.0190(10) Uani 1 1 d . . .
C16 C 0.0309(6) 0.7278(3) 0.02102(19) 0.0242(11) Uani 1 1 d . . .
C17 C -0.0041(6) 0.6801(3) -0.0180(2) 0.0287(12) Uani 1 1 d . . .
H17A H -0.1048 0.6716 -0.0290 0.034 Uiso 1 1 calc R . .
C18 C 0.1036(7) 0.6433(3) -0.04237(19) 0.0285(12) Uani 1 1 d . . .
C19 C 0.2500(6) 0.6588(3) -0.0265(2) 0.0286(12) Uani 1 1 d . . .
H19A H 0.3247 0.6357 -0.0432 0.034 Uiso 1 1 calc R . .
C20 C 0.2909(6) 0.7066(3) 0.01266(18) 0.0237(11) Uani 1 1 d . . .
C21 C -0.0869(6) 0.7656(4) 0.0470(2) 0.0369(14) Uani 1 1 d . . .
H21A H -0.1838 0.7519 0.0304 0.055 Uiso 1 1 calc R . .
H21B H -0.0742 0.8174 0.0440 0.055 Uiso 1 1 calc R . .
H21C H -0.0794 0.7521 0.0834 0.055 Uiso 1 1 calc R . .
C22 C 0.0612(8) 0.5879(3) -0.0830(2) 0.0391(15) Uani 1 1 d . . .
H22A H 0.1476 0.5751 -0.1004 0.059 Uiso 1 1 calc R . .
H22B H -0.0154 0.6072 -0.1081 0.059 Uiso 1 1 calc R . .
H22C H 0.0239 0.5452 -0.0668 0.059 Uiso 1 1 calc R . .
C23 C 0.4497(6) 0.7245(3) 0.0276(2) 0.0318(13) Uani 1 1 d . . .
H23A H 0.5106 0.7020 0.0033 0.048 Uiso 1 1 calc R . .
H23B H 0.4792 0.7066 0.0624 0.048 Uiso 1 1 calc R . .
H23C H 0.4629 0.7764 0.0268 0.048 Uiso 1 1 calc R . .
C24 C 0.1586(5) 0.6304(3) 0.12097(18) 0.0185(10) Uani 1 1 d . . .
C25 C -0.0360(5) 0.6286(2) 0.23719(18) 0.0166(10) Uani 1 1 d . . .
C26 C -0.0521(5) 0.6090(3) 0.28803(19) 0.0204(10) Uani 1 1 d . . .
H26A H -0.0214 0.6408 0.3154 0.025 Uiso 1 1 calc R . .
C27 C -0.1134(6) 0.5425(3) 0.2986(2) 0.0255(11) Uani 1 1 d . . .
H27A H -0.1226 0.5291 0.3332 0.031 Uiso 1 1 calc R . .
C28 C -0.1602(6) 0.4966(3) 0.2592(2) 0.0254(12) Uani 1 1 d . . .
H28A H -0.1993 0.4510 0.2665 0.031 Uiso 1 1 calc R . .
C29 C -0.1496(6) 0.5173(3) 0.2088(2) 0.0232(11) Uani 1 1 d . . .
H29A H -0.1858 0.4865 0.1815 0.028 Uiso 1 1 calc R . .
C30 C -0.0872(5) 0.5821(3) 0.19763(19) 0.0184(10) Uani 1 1 d . . .
H30A H -0.0792 0.5951 0.1629 0.022 Uiso 1 1 calc R . .
C31 C -0.0785(5) 0.7660(2) 0.18754(17) 0.0159(9) Uani 1 1 d . . .
C32 C -0.2219(5) 0.7435(3) 0.17305(18) 0.0191(10) Uani 1 1 d . . .
H32A H -0.2493 0.6958 0.1802 0.023 Uiso 1 1 calc R . .
C33 C -0.3258(6) 0.7893(3) 0.14838(19) 0.0210(10) Uani 1 1 d . . .
H33A H -0.4233 0.7732 0.1388 0.025 Uiso 1 1 calc R . .
C34 C -0.2857(6) 0.8588(3) 0.1378(2) 0.0228(11) Uani 1 1 d . . .
H34A H -0.3562 0.8905 0.1210 0.027 Uiso 1 1 calc R . .
C35 C -0.1435(6) 0.8823(3) 0.15174(19) 0.0226(11) Uani 1 1 d . . .
H35A H -0.1168 0.9300 0.1442 0.027 Uiso 1 1 calc R . .
C36 C -0.0402(5) 0.8368(2) 0.17651(19) 0.0184(10) Uani 1 1 d . . .
H36A H 0.0570 0.8534 0.1861 0.022 Uiso 1 1 calc R . .
C37 C 0.0849(5) 0.7555(3) 0.28434(18) 0.0192(10) Uani 1 1 d . . .
C38 C 0.2131(6) 0.7484(3) 0.31756(19) 0.0214(11) Uani 1 1 d . . .
H38A H 0.2948 0.7237 0.3062 0.026 Uiso 1 1 calc R . .
C39 C 0.2239(6) 0.7765(3) 0.36681(19) 0.0244(11) Uani 1 1 d . . .
H39A H 0.3117 0.7702 0.3891 0.029 Uiso 1 1 calc R . .
C40 C 0.1077(6) 0.8137(3) 0.3835(2) 0.0284(12) Uani 1 1 d . . .
H40A H 0.1150 0.8331 0.4172 0.034 Uiso 1 1 calc R . .
C41 C -0.0200(6) 0.8224(3) 0.3507(2) 0.0289(12) Uani 1 1 d . . .
H41A H -0.0998 0.8487 0.3619 0.035 Uiso 1 1 calc R . .
C42 C -0.0324(6) 0.7932(3) 0.30195(19) 0.0243(11) Uani 1 1 d . . .
H42A H -0.1214 0.7988 0.2802 0.029 Uiso 1 1 calc R . .
C1S C -0.0527(15) 0.9080(10) -0.0662(9) 0.240(11) Uiso 1 1 d D . .
H1SA H -0.1010 0.9547 -0.0707 0.361 Uiso 1 1 calc R . .
H1SB H -0.0749 0.8868 -0.0336 0.361 Uiso 1 1 calc R . .
H1SC H -0.0888 0.8764 -0.0947 0.361 Uiso 1 1 calc R . .
C2S C 0.1109(6) 0.9173(4) -0.0658(3) 0.113(4) Uiso 1 1 d G . .
C3S C 0.1915(8) 0.9791(3) -0.0539(3) 0.089(3) Uiso 1 1 d GD . .
H3SA H 0.1423 1.0224 -0.0473 0.107 Uiso 1 1 calc R . .
C4S C 0.3441(8) 0.9777(3) -0.0516(3) 0.091(3) Uiso 1 1 d G . .
H4SA H 0.3992 1.0200 -0.0434 0.109 Uiso 1 1 calc R . .
C5S C 0.4161(6) 0.9144(4) -0.0612(3) 0.114(4) Uiso 1 1 d G . .
H5SA H 0.5204 0.9134 -0.0596 0.137 Uiso 1 1 calc R . .
C6S C 0.3355(8) 0.8525(3) -0.0731(3) 0.090(3) Uiso 1 1 d G . .
H6SA H 0.3847 0.8092 -0.0797 0.108 Uiso 1 1 calc R . .
C7S C 0.1829(8) 0.8540(3) -0.0755(3) 0.092(3) Uiso 1 1 d GD . .
H7SA H 0.1278 0.8117 -0.0836 0.111 Uiso 1 1 calc R . .
C8S C 0.588(2) 0.5513(11) 0.0551(8) 0.080(5) Uiso 0.50 1 d P . .
C9S C 0.4515(12) 0.5210(5) 0.0387(4) 0.080(3) Uiso 1 1 d . . .
C10S C 0.440(2) 0.4853(12) -0.0040(9) 0.090(6) Uiso 0.50 1 d P . .
C11S C 0.2931(15) 0.4483(7) -0.0269(5) 0.117(4) Uiso 1 1 d . . .
C12S C 0.306(2) 0.4834(10) 0.0144(7) 0.066(4) Uiso 0.50 1 d P . .

loop_
_atom_site_aniso_label
_atom_site_aniso_U_11
_atom_site_aniso_U_22
_atom_site_aniso_U_33
_atom_site_aniso_U_23
_atom_site_aniso_U_13
_atom_site_aniso_U_12
Ru1 0.01497(19) 0.01192(18) 0.01438(19) -0.00064(15) 0.00225(13) -0.00056(16)
P1 0.0158(6) 0.0136(5) 0.0151(6) -0.0004(5) 0.0022(5) -0.0010(5)
O1 0.040(2) 0.0251(19) 0.0203(19) -0.0031(16) 0.0012(16) -0.0119(17)
N1 0.017(2) 0.0142(19) 0.025(2) 0.0009(16) 0.0046(17) 0.0021(16)
N2 0.015(2) 0.0130(18) 0.0157(19) -0.0010(15) 0.0019(15) 0.0007(15)
N3 0.018(2) 0.0112(18) 0.017(2) 0.0010(15) 0.0033(16) 0.0010(15)
N4 0.023(2) 0.020(2) 0.018(2) -0.0013(17) 0.0023(17) -0.0014(17)
C1 0.033(3) 0.015(2) 0.041(3) -0.002(2) 0.000(3) 0.000(2)
C2 0.023(3) 0.015(2) 0.033(3) -0.003(2) 0.002(2) 0.004(2)
C3 0.033(3) 0.024(3) 0.034(3) 0.012(2) -0.003(2) -0.002(2)
C4 0.022(3) 0.021(2) 0.025(3) 0.002(2) 0.002(2) -0.002(2)
C5 0.018(3) 0.015(2) 0.029(3) 0.001(2) 0.002(2) 0.0021(19)
C6 0.014(2) 0.018(2) 0.022(2) 0.001(2) 0.0032(18) -0.0006(19)
C7 0.017(3) 0.025(3) 0.025(3) 0.003(2) -0.001(2) 0.002(2)
C8 0.021(3) 0.029(3) 0.015(2) 0.001(2) -0.0024(19) -0.002(2)
C9 0.019(2) 0.018(2) 0.021(2) -0.0029(19) 0.0023(19) -0.0043(19)
C10 0.013(2) 0.021(2) 0.017(2) -0.0001(19) 0.0046(18) -0.0013(18)
C11 0.021(3) 0.016(2) 0.015(2) -0.0054(18) -0.0011(19) 0.0005(19)
C12 0.032(3) 0.016(2) 0.020(3) 0.004(2) 0.003(2) -0.002(2)
C13 0.043(4) 0.020(3) 0.025(3) 0.008(2) 0.006(2) 0.003(2)
C14 0.015(2) 0.018(2) 0.014(2) -0.0022(18) 0.0037(18) 0.0009(18)
C15 0.031(3) 0.016(2) 0.010(2) -0.0001(18) -0.0002(19) 0.000(2)
C16 0.031(3) 0.026(3) 0.015(2) 0.003(2) 0.002(2) 0.000(2)
C17 0.031(3) 0.032(3) 0.022(3) 0.000(2) -0.004(2) -0.003(3)
C18 0.044(4) 0.028(3) 0.012(2) -0.001(2) -0.002(2) -0.001(3)
C19 0.036(3) 0.026(3) 0.025(3) -0.002(2) 0.009(2) -0.001(2)
C20 0.025(3) 0.033(3) 0.013(2) 0.001(2) 0.002(2) 0.001(2)
C21 0.026(3) 0.054(4) 0.030(3) -0.006(3) -0.003(2) 0.007(3)
C22 0.059(4) 0.030(3) 0.026(3) -0.009(3) -0.004(3) -0.005(3)
C23 0.027(3) 0.044(3) 0.026(3) -0.006(3) 0.010(2) -0.005(3)
C24 0.020(3) 0.018(2) 0.019(2) -0.002(2) 0.008(2) -0.001(2)
C25 0.012(2) 0.017(2) 0.021(2) 0.0010(19) 0.0046(18) 0.0014(18)
C26 0.023(3) 0.018(2) 0.020(2) 0.002(2) 0.004(2) 0.003(2)
C27 0.027(3) 0.023(3) 0.028(3) 0.009(2) 0.008(2) 0.005(2)
C28 0.023(3) 0.016(2) 0.039(3) 0.004(2) 0.013(2) -0.002(2)
C29 0.023(3) 0.015(2) 0.033(3) -0.007(2) 0.007(2) -0.001(2)
C30 0.016(2) 0.019(2) 0.020(2) 0.0032(19) 0.0038(19) 0.0024(19)
C31 0.021(3) 0.013(2) 0.013(2) -0.0022(18) 0.0009(18) 0.0026(19)
C32 0.019(2) 0.019(2) 0.020(2) 0.000(2) 0.0045(19) -0.003(2)
C33 0.017(3) 0.025(3) 0.022(3) 0.000(2) 0.001(2) 0.001(2)
C34 0.021(3) 0.024(3) 0.023(3) 0.002(2) -0.001(2) 0.008(2)
C35 0.027(3) 0.016(2) 0.026(3) -0.001(2) 0.004(2) 0.002(2)
C36 0.016(2) 0.016(2) 0.023(3) -0.0041(19) 0.0021(19) 0.0006(18)
C37 0.021(3) 0.020(2) 0.017(2) -0.0004(19) 0.0052(19) -0.004(2)
C38 0.024(3) 0.019(2) 0.022(3) -0.0003(19) 0.003(2) -0.006(2)
C39 0.026(3) 0.027(3) 0.019(3) 0.001(2) 0.001(2) -0.008(2)
C40 0.031(3) 0.036(3) 0.018(2) -0.011(2) 0.004(2) -0.011(3)
C41 0.030(3) 0.033(3) 0.026(3) -0.008(2) 0.014(2) 0.001(2)
C42 0.022(3) 0.030(3) 0.021(3) -0.004(2) 0.001(2) -0.001(2)

loop_
_atom_type_symbol
_atom_type_description
_atom_type_scat_dispersion_real
_atom_type_scat_dispersion_imag
_atom_type_scat_source
C C 0.0033 0.0016 'International Tables Vol C Tables 4.2.6.8 and 6.1.1.4'
H H 0.0000 0.0000 'International Tables Vol C Tables 4.2.6.8 and 6.1.1.4'
N N 0.0061 0.0033 'International Tables Vol C Tables 4.2.6.8 and 6.1.1.4'
O O 0.0106 0.0060 'International Tables Vol C Tables 4.2.6.8 and 6.1.1.4'
P P 0.1023 0.0942 'International Tables Vol C Tables 4.2.6.8 and 6.1.1.4'
Ru Ru -1.2594 0.8363 'International Tables Vol C Tables 4.2.6.8 and 6.1.1.4'

loop_
_geom_angle_atom_site_label_1
_geom_angle_atom_site_label_2
_geom_angle_atom_site_label_3
_geom_angle
_geom_angle_site_symmetry_1
_geom_angle_site_symmetry_3
_geom_angle_publ_flag
H1 Ru1 C24 85.9(18) . . ?
H1 Ru1 C14 82.8(17) . . ?
C24 Ru1 C14 94.9(2) . . ?
H1 Ru1 N2 88.2(18) . . ?
C24 Ru1 N2 172.91(18) . . ?
C14 Ru1 N2 88.16(17) . . ?
H1 Ru1 N1 83.6(17) . . ?
C24 Ru1 N1 97.41(18) . . ?
C14 Ru1 N1 160.91(17) . . ?
N2 Ru1 N1 78.05(14) . . ?
H1 Ru1 P1 177.2(18) . . ?
C24 Ru1 P1 94.00(15) . . ?
C14 Ru1 P1 94.47(13) . . ?
N2 Ru1 P1 92.11(11) . . ?
N1 Ru1 P1 99.12(10) . . ?
C31 P1 C37 99.5(2) . . ?
C31 P1 C25 103.1(2) . . ?
C37 P1 C25 100.4(2) . . ?
C31 P1 Ru1 113.97(15) . . ?
C37 P1 Ru1 124.77(16) . . ?
C25 P1 Ru1 112.21(15) . . ?
C5 N1 C4 109.6(4) . . ?
C5 N1 C2 105.8(4) . . ?
C4 N1 C2 110.2(4) . . ?
C5 N1 Ru1 99.5(3) . . ?
C4 N1 Ru1 115.7(3) . . ?
C2 N1 Ru1 115.0(3) . . ?
C6 N2 C10 119.2(4) . . ?
C6 N2 Ru1 115.4(3) . . ?
C10 N2 Ru1 124.9(3) . . ?
C14 N3 C12 111.1(4) . . ?
C14 N3 C11 127.6(4) . . ?
C12 N3 C11 121.4(4) . . ?
C14 N4 C13 111.6(4) . . ?
C14 N4 C15 127.1(4) . . ?
C13 N4 C15 121.0(4) . . ?
N1 C2 C1 114.9(4) . . ?
N1 C4 C3 116.8(4) . . ?
N1 C5 C6 111.0(4) . . ?
N2 C6 C7 123.6(4) . . ?
N2 C6 C5 112.8(4) . . ?
C7 C6 C5 123.6(4) . . ?
C6 C7 C8 118.3(5) . . ?
C9 C8 C7 119.4(5) . . ?
C8 C9 C10 120.8(4) . . ?
C11 C10 N2 121.5(4) . . ?
C11 C10 C9 120.8(4) . . ?
N2 C10 C9 117.8(4) . . ?
C10 C11 N3 123.9(4) . . ?
C13 C12 N3 107.4(4) . . ?
C12 C13 N4 106.9(5) . . ?
N4 C14 N3 103.0(4) . . ?
N4 C14 Ru1 133.1(3) . . ?
N3 C14 Ru1 123.1(3) . . ?
C20 C15 C16 121.2(5) . . ?
C20 C15 N4 118.6(5) . . ?
C16 C15 N4 120.2(4) . . ?
C17 C16 C15 118.5(5) . . ?
C17 C16 C21 121.2(5) . . ?
C15 C16 C21 120.4(5) . . ?
C16 C17 C18 122.4(5) . . ?
C19 C18 C17 117.3(5) . . ?
C19 C18 C22 121.7(5) . . ?
C17 C18 C22 121.0(5) . . ?
C20 C19 C18 122.4(5) . . ?
C19 C20 C15 118.1(5) . . ?
C19 C20 C23 121.2(5) . . ?
C15 C20 C23 120.6(5) . . ?
O1 C24 Ru1 175.9(4) . . ?
C30 C25 C26 118.8(4) . . ?
C30 C25 P1 118.8(4) . . ?
C26 C25 P1 122.2(4) . . ?
C25 C26 C27 120.0(5) . . ?
C28 C27 C26 120.5(5) . . ?
C27 C28 C29 119.3(5) . . ?
C30 C29 C28 121.0(5) . . ?
C29 C30 C25 120.3(5) . . ?
C32 C31 C36 118.5(4) . . ?
C32 C31 P1 124.6(4) . . ?
C36 C31 P1 117.0(4) . . ?
C33 C32 C31 121.3(5) . . ?
C34 C33 C32 119.3(5) . . ?
C33 C34 C35 120.4(5) . . ?
C36 C35 C34 120.3(5) . . ?
C35 C36 C31 120.2(5) . . ?
C38 C37 C42 117.9(5) . . ?
C38 C37 P1 120.8(4) . . ?
C42 C37 P1 121.2(4) . . ?
C39 C38 C37 121.3(5) . . ?
C40 C39 C38 120.1(5) . . ?
C39 C40 C41 119.5(5) . . ?
C42 C41 C40 120.6(5) . . ?
C41 C42 C37 120.6(5) . . ?
C3S C2S C7S 120.0 . . ?
C3S C2S C1S 127.0(8) . . ?
C7S C2S C1S 112.9(8) . . ?
C4S C3S C2S 120.0 . . ?
C5S C4S C3S 120.0 . . ?
C4S C5S C6S 120.0 . . ?
C7S C6S C5S 120.0 . . ?
C6S C7S C2S 120.0 . . ?
C11S C8S C9S 124.5(17) 3_665 . ?
C11S C8S C10S 66.1(13) 3_665 3_665 ?
C9S C8S C10S 58.5(12) . 3_665 ?
C10S C9S C8S 117.9(15) . . ?
C10S C9S C10S 53.7(16) . 3_665 ?
C8S C9S C10S 64.5(12) . 3_665 ?
C10S C9S C12S 55.3(11) . . ?
C8S C9S C12S 173.2(14) . . ?
C10S C9S C12S 108.8(14) 3_665 . ?
C10S C10S C9S 68(2) 3_665 . ?
C10S C10S C12S 141(3) 3_665 . ?
C9S C10S C12S 73.0(16) . . ?
C10S C10S C9S 58.1(18) 3_665 3_665 ?
C9S C10S C9S 126.3(16) . 3_665 ?
C12S C10S C9S 160(2) . 3_665 ?
C10S C10S C8S 115(3) 3_665 3_665 ?
C9S C10S C8S 174(2) . 3_665 ?
C12S C10S C8S 103.2(17) . 3_665 ?
C9S C10S C8S 57.1(13) 3_665 3_665 ?
C10S C10S C11S 167(3) 3_665 . ?
C9S C10S C11S 123.2(18) . . ?
C12S C10S C11S 50.2(11) . . ?
C9S C10S C11S 110.3(17) 3_665 . ?
C8S C10S C11S 53.2(12) 3_665 . ?
C12S C11S C8S 116.5(16) . 3_665 ?
C12S C11S C10S 56.0(13) . . ?
C8S C11S C10S 60.7(13) 3_665 . ?
C11S C12S C10S 73.8(14) . . ?
C11S C12S C9S 125.5(15) . . ?
C10S C12S C9S 51.7(12) . . ?

loop_
_geom_bond_atom_site_label_1
_geom_bond_atom_site_label_2
_geom_bond_distance
_geom_bond_site_symmetry_2
_geom_bond_publ_flag
Ru1 H1 1.65(5) . ?
Ru1 C24 1.836(5) . ?
Ru1 C14 2.013(5) . ?
Ru1 N2 2.120(4) . ?
Ru1 N1 2.298(4) . ?
Ru1 P1 2.4968(13) . ?
P1 C31 1.834(5) . ?
P1 C37 1.850(5) . ?
P1 C25 1.855(5) . ?
O1 C24 1.161(6) . ?
N1 C5 1.491(6) . ?
N1 C4 1.494(6) . ?
N1 C2 1.500(6) . ?
N2 C6 1.359(6) . ?
N2 C10 1.383(6) . ?
N3 C14 1.377(6) . ?
N3 C12 1.388(6) . ?
N3 C11 1.422(6) . ?
N4 C14 1.376(6) . ?
N4 C13 1.384(7) . ?
N4 C15 1.441(6) . ?
C1 C2 1.514(7) . ?
C3 C4 1.515(7) . ?
C5 C6 1.497(7) . ?
C6 C7 1.363(7) . ?
C7 C8 1.419(7) . ?
C8 C9 1.360(7) . ?
C9 C10 1.445(7) . ?
C10 C11 1.367(7) . ?
C12 C13 1.337(8) . ?
C15 C20 1.399(7) . ?
C15 C16 1.401(7) . ?
C16 C17 1.367(7) . ?
C16 C21 1.506(8) . ?
C17 C18 1.406(8) . ?
C18 C19 1.391(8) . ?
C18 C22 1.506(7) . ?
C19 C20 1.382(7) . ?
C20 C23 1.501(8) . ?
C25 C30 1.394(7) . ?
C25 C26 1.400(7) . ?
C26 C27 1.403(7) . ?
C27 C28 1.375(8) . ?
C28 C29 1.386(7) . ?
C29 C30 1.383(7) . ?
C31 C32 1.392(7) . ?
C31 C36 1.407(6) . ?
C32 C33 1.388(7) . ?
C33 C34 1.385(7) . ?
C34 C35 1.386(7) . ?
C35 C36 1.382(7) . ?
C37 C38 1.392(7) . ?
C37 C42 1.400(7) . ?
C38 C39 1.385(7) . ?
C39 C40 1.376(8) . ?
C40 C41 1.386(8) . ?
C41 C42 1.381(7) . ?
C1S C2S 1.503(13) . ?
C2S C3S 1.3900 . ?
C2S C7S 1.3900 . ?
C3S C4S 1.3900 . ?
C4S C5S 1.3900 . ?
C5S C6S 1.3900 . ?
C6S C7S 1.3900 . ?
C8S C11S 1.38(2) 3_665 ?
C8S C9S 1.39(2) . ?
C8S C10S 1.50(3) 3_665 ?
C9S C10S 1.30(2) . ?
C9S C10S 1.42(2) 3_665 ?
C9S C12S 1.58(2) . ?
C10S C10S 1.23(4) 3_665 ?
C10S C12S 1.36(3) . ?
C10S C9S 1.42(2) 3_665 ?
C10S C8S 1.50(3) 3_665 ?
C10S C11S 1.57(2) . ?
C11S C12S 1.26(2) . ?
C11S C8S 1.38(2) 3_665 ?
